data_4341619
loop_
_publ_author_name
'Cai, Zhong-Sheng'
'Ren, Min'
'Bao, Song-Song'
'Hoshino, Norihisa'
'Akutagawa, Tomoyuki'
'Zheng, Li-Min'

_publ_section_title
;
 Synthetic-Method-Dependent Magnetic Relaxation in a Cobalt(II)
 Phosphonate Chain Compound.
;
_journal_name_full 'Inorganic chemistry'
_journal_page_first 141113121612004
_journal_paper_doi 10.1021/ic5021737
_journal_year 2014
_chemical_formula_moiety 'C9 H15 Co N O7 P2'
_chemical_formula_sum 'C9 H15 Co N O7 P2'
_chemical_formula_weight 370.09
_chemical_name_systematic
; 
 ? 
;
_space_group_IT_number 9
_symmetry_cell_setting monoclinic
_symmetry_space_group_name_Hall 'C -2yc'
_symmetry_space_group_name_H-M 'C 1 c 1'
_atom_sites_solution_hydrogens geom
_atom_sites_solution_primary direct
_atom_sites_solution_secondary difmap
_audit_creation_method SHELXL-97
_cell_angle_alpha 90.00
_cell_angle_beta 113.3120(10)
_cell_angle_gamma 90.00
_cell_formula_units_Z 4
_cell_length_a 8.5361(3)
_cell_length_b 26.5298(11)
_cell_length_c 6.2175(2)
_cell_measurement_reflns_used 3070
_cell_measurement_temperature 296(2)
_cell_measurement_theta_max 28.36
_cell_measurement_theta_min 2.72
_cell_volume 1293.08(8)
_computing_cell_refinement SMART
_computing_data_collection 'SMART (Bruker, 2000)'
_computing_data_reduction 'SAINT (Bruker, 2000)'
_computing_molecular_graphics SHELXTL
_computing_publication_material SHELXTL
_computing_structure_refinement SHELXTL
_computing_structure_solution 'SHELXTL (Bruker, 2000)'
_diffrn_ambient_temperature 296(2)
_diffrn_measured_fraction_theta_full 1.000
_diffrn_measured_fraction_theta_max 1.000
_diffrn_radiation_monochromator graphite
_diffrn_radiation_source 'fine-focus sealed tube'
_diffrn_radiation_type MoK\a
_diffrn_radiation_wavelength 0.71073
_diffrn_reflns_av_R_equivalents 0.0138
_diffrn_reflns_av_sigmaI/netI 0.0388
_diffrn_reflns_limit_h_max 9
_diffrn_reflns_limit_h_min -10
_diffrn_reflns_limit_k_max 17
_diffrn_reflns_limit_k_min -31
_diffrn_reflns_limit_l_max 7
_diffrn_reflns_limit_l_min -7
_diffrn_reflns_number 3597
_diffrn_reflns_theta_full 25.00
_diffrn_reflns_theta_max 25.00
_diffrn_reflns_theta_min 1.54
_exptl_absorpt_coefficient_mu 1.605
_exptl_absorpt_correction_T_max 0.852
_exptl_absorpt_correction_T_min 0.749
_exptl_absorpt_correction_type multi-scan
_exptl_absorpt_process_details 'SADABS; Bruker, 2000'
_exptl_crystal_colour red
_exptl_crystal_density_diffrn 1.901
_exptl_crystal_density_method 'not measured'
_exptl_crystal_description pellet
_exptl_crystal_F_000 756
_exptl_crystal_size_max 0.32
_exptl_crystal_size_mid 0.15
_exptl_crystal_size_min 0.10
_refine_diff_density_max 0.339
_refine_diff_density_min -0.335
_refine_diff_density_rms 0.047
_refine_ls_abs_structure_details 'Flack H D (1983), Acta Cryst. A39, 876-881'
_refine_ls_abs_structure_Flack 0.021(10)
_refine_ls_extinction_method none
_refine_ls_goodness_of_fit_ref 0.997
_refine_ls_hydrogen_treatment mixed
_refine_ls_matrix_type full
_refine_ls_number_parameters 181
_refine_ls_number_reflns 2209
_refine_ls_number_restraints 2
_refine_ls_restrained_S_all 0.997
_refine_ls_R_factor_all 0.0202
_refine_ls_R_factor_gt 0.0191
_refine_ls_shift/su_max 0.001
_refine_ls_shift/su_mean 0.000
_refine_ls_structure_factor_coef Fsqd
_refine_ls_weighting_details 'calc w=1/[\s^2^(Fo^2^)+(0.0131P)^2^+0.0000P] where P=(Fo^2^+2Fc^2^)/3'
_refine_ls_weighting_scheme calc
_refine_ls_wR_factor_gt 0.0428
_refine_ls_wR_factor_ref 0.0431
_reflns_number_gt 2131
_reflns_number_total 2209
_reflns_threshold_expression >2sigma(I)
_cod_data_source_file ic5021737_si_002.cif
_cod_data_source_block sad
_cod_depositor_comments
;
The following automatic conversions were performed:

'_symmetry_cell_setting' value 'Monoclinic' changed to 'monoclinic'
according to
/home/saulius/struct/COD-crude-data--automatic-downloads/rss-feeds/ACS/lib/dictionaries/cif_core.dic
dictionary named 'cif_core.dic' version 2.4.2 from 2011-04-26.

Automatic conversion script
Id: cif_fix_values 2935 2014-11-11 08:27:57Z andrius 
;
_cod_original_cell_volume 1293.07(8)
_cod_original_sg_symbol_H-M Cc
_cod_database_code 4341619

loop_
_symmetry_equiv_pos_as_xyz
'x, y, z'
'x, -y, z+1/2'
'x+1/2, y+1/2, z'
'x+1/2, -y+1/2, z+1/2'

loop_
_atom_site_label
_atom_site_type_symbol
_atom_site_fract_x
_atom_site_fract_y
_atom_site_fract_z
_atom_site_U_iso_or_equiv
_atom_site_adp_type
_atom_site_occupancy
_atom_site_symmetry_multiplicity
_atom_site_calc_flag
_atom_site_refinement_flags
Co1 Co 0.42505(3) 0.460464(12) 0.22380(4) 0.01365(9) Uani 1 1 d .
P1 P 0.04411(8) 0.43606(3) 0.05333(11) 0.01566(15) Uani 1 1 d .
P2 P 0.45132(8) 0.42245(2) -0.23460(10) 0.01372(15) Uani 1 1 d .
C1 C 0.1629(3) 0.37667(10) 0.1029(4) 0.0177(6) Uani 1 1 d .
H1A H 0.1871 0.3647 0.2603 0.021 Uiso 1 1 calc R
H1B H 0.0941 0.3514 -0.0067 0.021 Uiso 1 1 calc R
C2 C 0.2925(3) 0.38557(10) -0.1830(4) 0.0161(5) Uani 1 1 d .
H2A H 0.1806 0.4001 -0.2688 0.019 Uiso 1 1 calc R
H2B H 0.2922 0.3515 -0.2402 0.019 Uiso 1 1 calc R
C3 C 0.4545(3) 0.34474(10) 0.1999(5) 0.0185(6) Uani 1 1 d .
H3A H 0.4730 0.3469 0.3640 0.022 Uiso 1 1 calc R
H3B H 0.5614 0.3536 0.1891 0.022 Uiso 1 1 calc R
C4 C 0.4174(3) 0.29058(11) 0.1264(5) 0.0227(6) Uani 1 1 d .
C5 C 0.3414(4) 0.25843(12) 0.2338(6) 0.0349(8) Uani 1 1 d .
H5 H 0.3065 0.2711 0.3472 0.042 Uiso 1 1 calc R
C6 C 0.3170(4) 0.20801(13) 0.1749(7) 0.0451(9) Uani 1 1 d .
H6 H 0.2648 0.1872 0.2473 0.054 Uiso 1 1 calc R
C7 C 0.3692(4) 0.18854(13) 0.0108(7) 0.0478(10) Uani 1 1 d .
H7 H 0.3547 0.1544 -0.0263 0.057 Uiso 1 1 calc R
C8 C 0.4438(5) 0.21988(13) -0.1001(6) 0.0457(9) Uani 1 1 d .
H8 H 0.4773 0.2069 -0.2143 0.055 Uiso 1 1 calc R
C9 C 0.4682(4) 0.26998(11) -0.0417(6) 0.0348(7) Uani 1 1 d .
H9 H 0.5198 0.2906 -0.1158 0.042 Uiso 1 1 calc R
N1 N 0.3269(2) 0.38392(8) 0.0718(4) 0.0152(5) Uani 1 1 d .
O1 O 0.1626(2) 0.47729(7) 0.0410(3) 0.0172(4) Uani 1 1 d .
O2 O -0.1203(2) 0.43040(8) -0.1571(3) 0.0251(4) Uani 1 1 d .
O3 O -0.0008(2) 0.44469(7) 0.2740(3) 0.0216(4) Uani 1 1 d .
H3C H 0.0528 0.4690 0.3488 0.032 Uiso 1 1 calc R
O4 O 0.4735(2) 0.47039(7) -0.0894(3) 0.0168(4) Uani 1 1 d .
O5 O 0.3929(2) 0.43195(7) -0.4911(3) 0.0221(4) Uani 1 1 d .
O6 O 0.6165(2) 0.38942(7) -0.1368(3) 0.0231(4) Uani 1 1 d .
H6A H 0.6957 0.4049 -0.1491 0.035 Uiso 1 1 calc R
O1W O 0.6894(2) 0.44559(8) 0.3767(3) 0.0242(4) Uani 1 1 d .
H1WA H 0.7087 0.4224 0.4783 0.036 Uiso 1 1 d R
H1WB H 0.7222 0.4360 0.2708 0.036 Uiso 1 1 d R

loop_
_atom_site_aniso_label
_atom_site_aniso_U_11
_atom_site_aniso_U_22
_atom_site_aniso_U_33
_atom_site_aniso_U_23
_atom_site_aniso_U_13
_atom_site_aniso_U_12
Co1 0.01267(15) 0.01581(17) 0.01271(16) -0.00051(16) 0.00527(13) -0.00075(17)
P1 0.0118(3) 0.0202(4) 0.0156(4) 0.0006(3) 0.0061(3) -0.0015(3)
P2 0.0143(3) 0.0147(3) 0.0139(4) 0.0001(3) 0.0074(3) -0.0011(3)
C1 0.0162(12) 0.0207(15) 0.0173(14) -0.0003(11) 0.0079(11) -0.0052(12)
C2 0.0168(12) 0.0171(13) 0.0138(13) -0.0004(11) 0.0055(10) -0.0012(11)
C3 0.0204(15) 0.0191(13) 0.0159(15) 0.0026(12) 0.0071(11) 0.0011(12)
C4 0.0178(12) 0.0188(14) 0.0289(15) 0.0047(12) 0.0064(12) 0.0018(12)
C5 0.0309(17) 0.0300(18) 0.045(2) 0.0110(16) 0.0168(16) 0.0017(15)
C6 0.0317(18) 0.0275(19) 0.069(3) 0.0159(18) 0.0118(18) -0.0026(16)
C7 0.0344(19) 0.0200(17) 0.066(3) -0.0029(18) -0.0043(18) 0.0009(16)
C8 0.048(2) 0.0327(19) 0.051(2) -0.0141(17) 0.0144(18) 0.0056(18)
C9 0.0387(17) 0.0268(17) 0.044(2) 0.0009(15) 0.0218(15) 0.0053(16)
N1 0.0139(10) 0.0188(12) 0.0142(11) 0.0008(9) 0.0070(8) 0.0002(9)
O1 0.0147(8) 0.0161(9) 0.0206(10) 0.0033(8) 0.0069(8) -0.0006(8)
O2 0.0144(9) 0.0377(13) 0.0202(10) 0.0015(9) 0.0038(8) -0.0031(9)
O3 0.0225(9) 0.0246(10) 0.0232(10) -0.0058(9) 0.0148(8) -0.0051(8)
O4 0.0193(9) 0.0177(9) 0.0151(9) 0.0010(8) 0.0086(8) -0.0007(8)
O5 0.0282(10) 0.0232(10) 0.0174(10) -0.0008(8) 0.0115(8) -0.0058(9)
O6 0.0182(9) 0.0219(10) 0.0335(11) 0.0051(9) 0.0147(9) 0.0020(9)
O1W 0.0174(9) 0.0380(12) 0.0193(10) 0.0033(9) 0.0094(8) 0.0056(9)

loop_
_atom_type_symbol
_atom_type_description
_atom_type_scat_dispersion_real
_atom_type_scat_dispersion_imag
_atom_type_scat_source
C C 0.0033 0.0016 'International Tables Vol C Tables 4.2.6.8 and 6.1.1.4'
H H 0.0000 0.0000 'International Tables Vol C Tables 4.2.6.8 and 6.1.1.4'
N N 0.0061 0.0033 'International Tables Vol C Tables 4.2.6.8 and 6.1.1.4'
O O 0.0106 0.0060 'International Tables Vol C Tables 4.2.6.8 and 6.1.1.4'
P P 0.1023 0.0942 'International Tables Vol C Tables 4.2.6.8 and 6.1.1.4'
Co Co 0.3494 0.9721 'International Tables Vol C Tables 4.2.6.8 and 6.1.1.4'

loop_
_geom_angle_atom_site_label_1
_geom_angle_atom_site_label_2
_geom_angle_atom_site_label_3
_geom_angle
_geom_angle_site_symmetry_1
_geom_angle_site_symmetry_3
O5 Co1 O1W 91.55(7) 1_556 .
O5 Co1 O1 93.82(7) 1_556 .
O1W Co1 O1 174.59(8) . .
O5 Co1 O4 84.79(7) 1_556 2_565
O1W Co1 O4 88.46(7) . 2_565
O1 Co1 O4 92.70(7) . 2_565
O5 Co1 O4 165.06(7) 1_556 .
O1W Co1 O4 82.92(7) . .
O1 Co1 O4 91.71(7) . .
O4 Co1 O4 108.81(5) 2_565 .
O5 Co1 N1 82.82(7) 1_556 .
O1W Co1 N1 100.02(8) . .
O1 Co1 N1 80.01(7) . .
O4 Co1 N1 165.14(6) 2_565 .
O4 Co1 N1 84.49(7) . .
O2 P1 O1 116.23(11) . .
O2 P1 O3 107.89(10) . .
O1 P1 O3 109.63(11) . .
O2 P1 C1 108.95(12) . .
O1 P1 C1 107.09(11) . .
O3 P1 C1 106.66(11) . .
O5 P2 O4 113.70(11) . .
O5 P2 O6 112.27(10) . .
O4 P2 O6 110.78(10) . .
O5 P2 C2 108.97(11) . .
O4 P2 C2 105.85(11) . .
O6 P2 C2 104.64(11) . .
N1 C1 P1 110.52(17) . .
N1 C1 H1A 109.5 . .
P1 C1 H1A 109.5 . .
N1 C1 H1B 109.5 . .
P1 C1 H1B 109.5 . .
H1A C1 H1B 108.1 . .
N1 C2 P2 111.03(17) . .
N1 C2 H2A 109.4 . .
P2 C2 H2A 109.4 . .
N1 C2 H2B 109.4 . .
P2 C2 H2B 109.4 . .
H2A C2 H2B 108.0 . .
N1 C3 C4 118.9(2) . .
N1 C3 H3A 107.6 . .
C4 C3 H3A 107.6 . .
N1 C3 H3B 107.6 . .
C4 C3 H3B 107.6 . .
H3A C3 H3B 107.0 . .
C9 C4 C5 117.6(3) . .
C9 C4 C3 120.9(2) . .
C5 C4 C3 121.5(3) . .
C6 C5 C4 121.1(3) . .
C6 C5 H5 119.5 . .
C4 C5 H5 119.5 . .
C7 C6 C5 120.4(3) . .
C7 C6 H6 119.8 . .
C5 C6 H6 119.8 . .
C6 C7 C8 119.6(3) . .
C6 C7 H7 120.2 . .
C8 C7 H7 120.2 . .
C9 C8 C7 120.1(3) . .
C9 C8 H8 120.0 . .
C7 C8 H8 120.0 . .
C8 C9 C4 121.3(3) . .
C8 C9 H9 119.4 . .
C4 C9 H9 119.4 . .
C3 N1 C2 112.55(19) . .
C3 N1 C1 111.37(19) . .
C2 N1 C1 109.80(19) . .
C3 N1 Co1 109.42(15) . .
C2 N1 Co1 107.61(15) . .
C1 N1 Co1 105.80(15) . .
P1 O1 Co1 114.00(10) . .
P1 O3 H3C 109.5 . .
P2 O4 Co1 116.38(10) . 2_564
P2 O4 Co1 114.08(10) . .
Co1 O4 Co1 122.21(8) 2_564 .
P2 O5 Co1 152.48(11) . 1_554
P2 O6 H6A 109.5 . .
Co1 O1W H1WA 109.1 . .
Co1 O1W H1WB 109.2 . .
H1WA O1W H1WB 109.5 . .

loop_
_geom_bond_atom_site_label_1
_geom_bond_atom_site_label_2
_geom_bond_distance
_geom_bond_site_symmetry_2
Co1 O5 2.0437(17) 1_556
Co1 O1W 2.1106(18) .
Co1 O1 2.1200(18) .
Co1 O4 2.1225(18) 2_565
Co1 O4 2.1609(17) .
Co1 N1 2.257(2) .
P1 O2 1.5002(18) .
P1 O1 1.5120(19) .
P1 O3 1.5807(18) .
P1 C1 1.833(3) .
P2 O5 1.4917(19) .
P2 O4 1.5274(19) .
P2 O6 1.5642(18) .
P2 C2 1.801(2) .
C1 N1 1.500(3) .
C1 H1A 0.9700 .
C1 H1B 0.9700 .
C2 N1 1.493(3) .
C2 H2A 0.9700 .
C2 H2B 0.9700 .
C3 N1 1.488(3) .
C3 C4 1.503(4) .
C3 H3A 0.9700 .
C3 H3B 0.9700 .
C4 C9 1.392(4) .
C4 C5 1.392(4) .
C5 C6 1.381(5) .
C5 H5 0.9300 .
C6 C7 1.366(5) .
C6 H6 0.9300 .
C7 C8 1.386(5) .
C7 H7 0.9300 .
C8 C9 1.372(4) .
C8 H8 0.9300 .
C9 H9 0.9300 .
O3 H3C 0.8200 .
O4 Co1 2.1226(18) 2_564
O5 Co1 2.0436(17) 1_554
O6 H6A 0.8200 .
O1W H1WA 0.8501 .
O1W H1WB 0.8500 .

loop_
_geom_torsion_atom_site_label_1
_geom_torsion_atom_site_label_2
_geom_torsion_atom_site_label_3
_geom_torsion_atom_site_label_4
_geom_torsion
_geom_torsion_site_symmetry_1
_geom_torsion_site_symmetry_4
O2 P1 C1 N1 115.78(17) . .
O1 P1 C1 N1 -10.7(2) . .
O3 P1 C1 N1 -128.00(17) . .
O5 P2 C2 N1 -168.35(16) . .
O4 P2 C2 N1 -45.71(19) . .
O6 P2 C2 N1 71.38(19) . .
N1 C3 C4 C9 90.3(3) . .
N1 C3 C4 C5 -93.9(3) . .
C9 C4 C5 C6 -0.2(4) . .
C3 C4 C5 C6 -176.1(3) . .
C4 C5 C6 C7 0.7(5) . .
C5 C6 C7 C8 -1.3(5) . .
C6 C7 C8 C9 1.4(5) . .
C7 C8 C9 C4 -0.8(5) . .
C5 C4 C9 C8 0.3(5) . .
C3 C4 C9 C8 176.2(3) . .
C4 C3 N1 C2 -59.6(3) . .
C4 C3 N1 C1 64.2(3) . .
C4 C3 N1 Co1 -179.16(18) . .
P2 C2 N1 C3 -82.9(2) . .
P2 C2 N1 C1 152.40(17) . .
P2 C2 N1 Co1 37.70(18) . .
P1 C1 N1 C3 156.83(17) . .
P1 C1 N1 C2 -77.8(2) . .
P1 C1 N1 Co1 38.03(18) . .
O5 Co1 N1 C3 -67.37(14) 1_556 .
O1W Co1 N1 C3 22.94(15) . .
O1 Co1 N1 C3 -162.55(15) . .
O4 Co1 N1 C3 -101.1(3) 2_565 .
O4 Co1 N1 C3 104.73(15) . .
O5 Co1 N1 C2 170.05(15) 1_556 .
O1W Co1 N1 C2 -99.64(14) . .
O1 Co1 N1 C2 74.87(15) . .
O4 Co1 N1 C2 136.3(3) 2_565 .
O4 Co1 N1 C2 -17.85(14) . .
O5 Co1 N1 C1 52.72(15) 1_556 .
O1W Co1 N1 C1 143.03(15) . .
O1 Co1 N1 C1 -42.46(15) . .
O4 Co1 N1 C1 19.0(4) 2_565 .
O4 Co1 N1 C1 -135.18(15) . .
O2 P1 O1 Co1 -147.60(11) . .
O3 P1 O1 Co1 89.77(12) . .
C1 P1 O1 Co1 -25.58(14) . .
O5 Co1 O1 P1 -43.52(12) 1_556 .
O1W Co1 O1 P1 129.3(9) . .
O4 Co1 O1 P1 -128.47(11) 2_565 .
O4 Co1 O1 P1 122.60(11) . .
N1 Co1 O1 P1 38.49(11) . .
O5 P2 O4 Co1 -1.76(14) . 2_564
O6 P2 O4 Co1 125.78(10) . 2_564
C2 P2 O4 Co1 -121.34(11) . 2_564
O5 P2 O4 Co1 149.12(10) . .
O6 P2 O4 Co1 -83.34(12) . .
C2 P2 O4 Co1 29.53(14) . .
O5 Co1 O4 P2 22.4(3) 1_556 .
O1W Co1 O4 P2 91.34(11) . .
O1 Co1 O4 P2 -89.30(11) . .
O4 Co1 O4 P2 177.27(5) 2_565 .
N1 Co1 O4 P2 -9.50(11) . .
O5 Co1 O4 Co1 171.4(2) 1_556 2_564
O1W Co1 O4 Co1 -119.69(11) . 2_564
O1 Co1 O4 Co1 59.68(10) . 2_564
O4 Co1 O4 Co1 -33.75(15) 2_565 2_564
N1 Co1 O4 Co1 139.47(10) . 2_564
O4 P2 O5 Co1 64.9(3) . 1_554
O6 P2 O5 Co1 -61.9(3) . 1_554
C2 P2 O5 Co1 -177.3(2) . 1_554
